data_4127213
loop_
_publ_author_name
'Zhu, Yanpeng'
'Xia, Zeming'
'Cai, Zeying'
'Yuan, Ziyong'
'Jiang, Nianqiang'
'Li, Tao'
'Wang, Yonggen'
'Guo, Xiaoyu'
'Li, Zhihao'
'Ma, Shuang'
'Zhong, Dingyong'
'Li, Yang'
'Wang, Jiaobing'

_publ_section_title
;
 Synthesis and Characterization of Hexapole [7]Helicene, A Circularly
 Twisted Chiral Nanographene.
;
_journal_name_full 'Journal of the American Chemical Society'
_journal_paper_doi 10.1021/jacs.8b01447
_journal_year 2018
_chemical_formula_moiety 'C210 H186 O12'
_chemical_formula_sum 'C210 H186 O12'
_chemical_formula_weight 2925.68
_space_group_crystal_system monoclinic
_space_group_IT_number 15
_space_group_name_Hall '-I 2ya'
_space_group_name_H-M_alt 'I 1 2/a 1'
_symmetry_space_group_name_Hall '-I 2ya'
_symmetry_space_group_name_H-M 'I 1 2/a 1'
_atom_sites_solution_hydrogens geom
_atom_sites_solution_primary direct
_audit_creation_date 2017-07-18
_audit_creation_method
;
Olex2 1.2-beta
(compiled 2016.02.19 svn.r3266 for OlexSys, GUI svn.r5155)
;
_cell_angle_alpha 90
_cell_angle_beta 102.261(4)
_cell_angle_gamma 90
_cell_formula_units_Z 4
_cell_length_a 19.2690(7)
_cell_length_b 24.3606(4)
_cell_length_c 41.3160(18)
_cell_measurement_reflns_used 15976
_cell_measurement_temperature 100.01(10)
_cell_measurement_theta_max 74.1510
_cell_measurement_theta_min 4.3160
_cell_volume 18951.5(12)
_computing_cell_refinement 'CrysAlisPro 1.171.38.43 (Rigaku OD, 2015)'
_computing_data_collection 'CrysAlisPro 1.171.38.43 (Rigaku OD, 2015)'
_computing_data_reduction 'CrysAlisPro 1.171.38.43 (Rigaku OD, 2015)'
_computing_molecular_graphics 'Olex2 (Dolomanov et al., 2009)'
_computing_publication_material 'Olex2 (Dolomanov et al., 2009)'
_computing_structure_refinement 'ShelXL (Sheldrick, 2015)'
_computing_structure_solution 'ShelXT (Sheldrick, 2015)'
_diffrn_ambient_environment N~2~
_diffrn_ambient_temperature 100.01(10)
_diffrn_detector 'CCD plate'
_diffrn_detector_area_resol_mean 5.2913
_diffrn_detector_type AtlasS2
_diffrn_measured_fraction_theta_full 0.999
_diffrn_measured_fraction_theta_max 0.970
_diffrn_measurement_details
;
List of Runs (angles in degrees, time in seconds):

  # Type    Start    End  Width  t~exp~   \w     \q     \k     \f   Frames
--------------------------------------------------------------------------
  1  \w    -61.00  23.00   1.00   21.22    --  -40.50  37.00-150.00   84
  2  \w    -27.00  -2.00   1.00   21.22    --  -40.50 125.00  30.00   25
  3  \w   -112.00 -20.00   1.00   21.22    --  -40.50 -37.00-150.00   92
  4  \w     63.00  95.00   1.00   21.22    --   42.99-125.00-180.00   32
  5  \w     79.00 106.00   1.00   84.88    --  107.32 -94.00-150.00   27
  6  \w     47.00  73.00   1.00   84.88    --  107.32 -94.00-150.00   26
  7  \w     27.00  71.00   1.00   84.88    --  107.32 -94.00 -60.00   44
  8  \w     49.00 104.00   1.00   84.88    --  107.32 -94.00  30.00   55
  9  \w     26.00  88.00   1.00   84.88    --  107.32 -94.00 -30.00   62
 10  \w     25.00 132.00   1.00   84.88    --  107.32   0.00-180.00  107
 11  \w     85.00 158.00   1.00   84.88    --  107.32  30.00-150.00   73
;
_diffrn_measurement_device 'four-circle diffractometer'
_diffrn_measurement_device_type 'SuperNova, Dual, Cu at zero, AtlasS2'
_diffrn_measurement_method '\w scans'
_diffrn_orient_matrix_type 'CrysAlisPro convention (1999,Acta A55,543-557)'
_diffrn_orient_matrix_UB_11 0.0213842000
_diffrn_orient_matrix_UB_12 0.0009287000
_diffrn_orient_matrix_UB_13 -0.0338610000
_diffrn_orient_matrix_UB_21 0.0755371000
_diffrn_orient_matrix_UB_22 0.0183445000
_diffrn_orient_matrix_UB_23 0.0169375000
_diffrn_orient_matrix_UB_31 0.0231502000
_diffrn_orient_matrix_UB_32 -0.0605100000
_diffrn_orient_matrix_UB_33 0.0046118000
_diffrn_radiation_monochromator mirror
_diffrn_radiation_probe x-ray
_diffrn_radiation_type CuK\a
_diffrn_radiation_wavelength 1.54184
_diffrn_reflns_av_R_equivalents 0.0217
_diffrn_reflns_av_unetI/netI 0.0289
_diffrn_reflns_Laue_measured_fraction_full 0.999
_diffrn_reflns_Laue_measured_fraction_max 0.970
_diffrn_reflns_limit_h_max 22
_diffrn_reflns_limit_h_min -23
_diffrn_reflns_limit_k_max 19
_diffrn_reflns_limit_k_min -30
_diffrn_reflns_limit_l_max 44
_diffrn_reflns_limit_l_min -50
_diffrn_reflns_number 37272
_diffrn_reflns_point_group_measured_fraction_full 0.999
_diffrn_reflns_point_group_measured_fraction_max 0.970
_diffrn_reflns_theta_full 67.684
_diffrn_reflns_theta_max 74.445
_diffrn_reflns_theta_min 3.378
_diffrn_source 'micro-focus sealed X-ray tube'
_diffrn_source_type 'SuperNova (Cu) X-ray Source'
_exptl_absorpt_coefficient_mu 0.473
_exptl_absorpt_correction_T_max 1.00000
_exptl_absorpt_correction_T_min 0.88566
_exptl_absorpt_correction_type multi-scan
_exptl_absorpt_process_details
;
CrysAlisPro 1.171.38.43 (Rigaku Oxford Diffraction, 2015)
Empirical absorption correction using spherical harmonics,
 implemented in SCALE3 ABSPACK scaling algorithm.
;
_exptl_crystal_colour 'dull dark'
_exptl_crystal_colour_lustre dull
_exptl_crystal_colour_modifier dark
_exptl_crystal_density_diffrn 1.025
_exptl_crystal_description prism
_exptl_crystal_F_000 6232
_exptl_crystal_size_max 0.2
_exptl_crystal_size_mid 0.2
_exptl_crystal_size_min 0.03
_refine_diff_density_max 0.545
_refine_diff_density_min -0.413
_refine_diff_density_rms 0.045
_refine_ls_extinction_method none
_refine_ls_goodness_of_fit_ref 1.079
_refine_ls_hydrogen_treatment constr
_refine_ls_matrix_type full
_refine_ls_number_parameters 1035
_refine_ls_number_reflns 18796
_refine_ls_number_restraints 0
_refine_ls_restrained_S_all 1.079
_refine_ls_R_factor_all 0.0606
_refine_ls_R_factor_gt 0.0516
_refine_ls_shift/su_max 0.001
_refine_ls_shift/su_mean 0.000
_refine_ls_structure_factor_coef Fsqd
_refine_ls_weighting_details 'w=1/[\s^2^(Fo^2^)+(0.0886P)^2^+6.0288P] where P=(Fo^2^+2Fc^2^)/3'
_refine_ls_weighting_scheme calc
_refine_ls_wR_factor_gt 0.1481
_refine_ls_wR_factor_ref 0.1539
_reflns_Friedel_coverage 0.000
_reflns_number_gt 15245
_reflns_number_total 18796
_reflns_threshold_expression 'I > 2\s(I)'
_cod_data_source_file ja8b01447_si_002.cif
_cod_data_source_block 17062401
_cod_original_cell_volume 18951.6(11)
_cod_database_code 4127213
_chemical_oxdiff_formula CHO
_chemical_oxdiff_usercomment SH
_shelx_space_group_comment
;
The symmetry employed for this shelxl refinement is uniquely defined
by the following loop, which should always be used as a source of
symmetry information in preference to the above space-group names.
They are only intended as comments.
;
_reflns_odcompleteness_completeness 99.84
_reflns_odcompleteness_iscentric 1
_reflns_odcompleteness_theta 66.97
_olex2_refinement_description
;
1. Fixed Uiso
 At 1.2 times of:
  All C(H) groups
 At 1.5 times of:
  All C(H,H,H) groups
2. Uiso/Uaniso restraints and constraints
O4: within 2A with sigma of 0.01 and sigma for terminal atoms of 0.02
3. Others
 Sof(C79B)=Sof(H79D)=Sof(H79E)=Sof(H79F)=1-FVAR(1)
 Sof(C79A)=Sof(H79A)=Sof(H79B)=Sof(H79C)=FVAR(1)
4.a Aromatic/amide H refined with riding coordinates:
 C35(H35), C36(H36), C23(H23), C11(H11), C14(H14), C12(H12), C22(H22),
 C59(H59), C38(H38), C20(H20), C62(H62), C71(H71), C68(H68), C47(H47), C60(H60),
  C26(H26), C46(H46), C70(H70), C74(H74), C44(H44), C50(H50)
4.b Idealised Me refined as rotating group:
 C84(H84A,H84B,H84C), C85(H85A,H85B,H85C), C91(H91A,H91B,H91C), C93(H93A,H93B,
 H93C), C92(H92A,H92B,H92C), C83(H83A,H83B,H83C), C105(H10A,H10B,H10C),
 C80(H80A,H80B,H80C), C87(H87A,H87B,H87C), C88(H88A,H88B,H88C), C76(H76A,H76B,
 H76C), C81(H81A,H81B,H81C), C97(H97A,H97B,H97C), C104(H10D,H10E,H10F),
 C77(H77A,H77B,H77C), C96(H96A,H96B,H96C), C95(H95A,H95B,H95C), C89(H89A,H89B,
 H89C), C103(H10G,H10H,H10I), C101(H10J,H10K,H10L), C100(H10M,H10N,H10O),
 C78(H78A,H78B,H78C), C99(H99A,H99B,H99C), C79A(H79A,H79B,H79C), C79B(H79D,H79E,
 H79F)
;
_shelx_shelxl_version_number 2014/7
_olex2_submission_original_sample_id SH
_olex2_submission_special_instructions 'No special instructions were received'
_oxdiff_exptl_absorpt_empirical_details
;
Empirical correction (ABSPACK) includes:
- Absorption correction using spherical harmonics
- Frame scaling
;
_oxdiff_exptl_absorpt_empirical_full_max 1.270
_oxdiff_exptl_absorpt_empirical_full_min 0.824

loop_
_space_group_symop_operation_xyz
'x, y, z'
'-x+1/2, y, -z'
'x+1/2, y+1/2, z+1/2'
'-x+1, y+1/2, -z+1/2'
'-x, -y, -z'
'x-1/2, -y, z'
'-x+1/2, -y+1/2, -z+1/2'
'x, -y+1/2, z+1/2'

loop_
_atom_site_label
_atom_site_type_symbol
_atom_site_fract_x
_atom_site_fract_y
_atom_site_fract_z
_atom_site_U_iso_or_equiv
_atom_site_adp_type
_atom_site_occupancy
_atom_site_site_symmetry_order
_atom_site_calc_flag
_atom_site_refinement_flags_posn
_atom_site_refinement_flags_adp
_atom_site_refinement_flags_occupancy
_atom_site_disorder_assembly
_atom_site_disorder_group
O1 O 0.41084(7) 0.31267(4) 0.55471(3) 0.0339(3) Uani 1 1 d . . . . .
O6 O 0.31994(7) 1.10567(4) 0.57635(4) 0.0417(3) Uani 1 1 d . . . . .
O5 O 0.49238(7) 1.00586(5) 0.65393(3) 0.0423(3) Uani 1 1 d . . . . .
O2 O 0.48154(8) 0.40731(5) 0.65687(3) 0.0446(3) Uani 1 1 d . . . . .
C5 C 0.27935(7) 0.55579(5) 0.51443(3) 0.0169(2) Uani 1 1 d . . . . .
O3 O 0.60869(10) 0.62926(6) 0.71580(3) 0.0715(6) Uani 1 1 d . . . . .
C6 C 0.31971(7) 0.50828(5) 0.52684(3) 0.0180(2) Uani 1 1 d . . . . .
C8 C 0.35231(7) 0.55440(5) 0.58033(3) 0.0174(2) Uani 1 1 d . . . . .
C33 C 0.35837(7) 0.75752(5) 0.58074(3) 0.0191(3) Uani 1 1 d . . . . .
C2 C 0.29675(7) 0.70717(5) 0.53140(3) 0.0176(2) Uani 1 1 d . . . . .
C29 C 0.37223(7) 0.65751(5) 0.57837(3) 0.0174(2) Uani 1 1 d . . . . .
C7 C 0.34987(7) 0.50610(5) 0.56113(3) 0.0181(2) Uani 1 1 d . . . . .
C3 C 0.27375(7) 0.65695(5) 0.51560(3) 0.0169(2) Uani 1 1 d . . . . .
C15 C 0.35119(7) 0.41049(5) 0.52044(3) 0.0203(3) Uani 1 1 d . . . . .
C34 C 0.48695(7) 0.62372(5) 0.61556(3) 0.0196(3) Uani 1 1 d . . . . .
C17 C 0.37898(7) 0.45498(5) 0.57663(3) 0.0198(3) Uani 1 1 d . . . . .
C35 C 0.50215(7) 0.58674(5) 0.59182(3) 0.0199(3) Uani 1 1 d . . . . .
H35 H 0.4762 0.5890 0.5701 0.024 Uiso 1 1 calc R . . . .
C30 C 0.42936(7) 0.66270(5) 0.60682(3) 0.0185(2) Uani 1 1 d . . . . .
C28 C 0.34304(7) 0.70706(5) 0.56359(3) 0.0180(2) Uani 1 1 d . . . . .
C1 C 0.27275(7) 0.75766(5) 0.51577(3) 0.0186(3) Uani 1 1 d . . . . .
C39 C 0.53169(7) 0.62423(5) 0.64747(3) 0.0222(3) Uani 1 1 d . . . . .
C36 C 0.55424(7) 0.54732(6) 0.59965(3) 0.0231(3) Uani 1 1 d . . . . .
H36 H 0.5620 0.5227 0.5836 0.028 Uiso 1 1 calc R . . . .
C23 C 0.34137(7) 0.59074(5) 0.63496(3) 0.0216(3) Uani 1 1 d . . . . .
H23 H 0.3145 0.6197 0.6243 0.026 Uiso 1 1 calc R . . . .
C31 C 0.42869(7) 0.70900(5) 0.62756(3) 0.0199(3) Uani 1 1 d . . . . .
C52 C 0.29530(7) 0.80888(5) 0.53187(3) 0.0194(3) Uani 1 1 d . . . . .
C32 C 0.38535(7) 0.75453(5) 0.61542(3) 0.0206(3) Uani 1 1 d . . . . .
C16 C 0.37815(7) 0.40712(5) 0.55640(3) 0.0217(3) Uani 1 1 d . . . . .
C10 C 0.32875(7) 0.46200(5) 0.50594(3) 0.0192(3) Uani 1 1 d . . . . .
C11 C 0.31822(7) 0.46771(5) 0.47135(3) 0.0209(3) Uani 1 1 d . . . . .
H11 H 0.3096 0.5024 0.4620 0.025 Uiso 1 1 calc R . . . .
C9 C 0.34277(7) 0.60593(5) 0.56369(3) 0.0169(2) Uani 1 1 d . . . . .
C57 C 0.26861(7) 0.85956(5) 0.51727(3) 0.0200(3) Uani 1 1 d . . . . .
C54 C 0.37772(7) 0.85908(5) 0.57419(3) 0.0206(3) Uani 1 1 d . . . . .
C19 C 0.39799(7) 0.50234(5) 0.63187(3) 0.0219(3) Uani 1 1 d . . . . .
C14 C 0.34907(8) 0.36566(5) 0.49846(4) 0.0238(3) Uani 1 1 d . . . . .
H14 H 0.3591 0.3308 0.5075 0.029 Uiso 1 1 calc R . . . .
C53 C 0.34399(7) 0.80857(5) 0.56281(3) 0.0196(3) Uani 1 1 d . . . . .
C24 C 0.36508(7) 0.54971(5) 0.61599(3) 0.0198(3) Uani 1 1 d . . . . .
C4 C 0.29893(7) 0.60604(5) 0.53136(3) 0.0165(2) Uani 1 1 d . . . . .
C65 C 0.36284(8) 0.95910(5) 0.58154(3) 0.0219(3) Uani 1 1 d . . . . .
C12 C 0.32035(7) 0.42343(5) 0.45095(3) 0.0225(3) Uani 1 1 d . . . . .
H12 H 0.3134 0.4285 0.4282 0.027 Uiso 1 1 calc R . . . .
C72 C 0.23182(8) 0.95363(5) 0.53312(3) 0.0224(3) Uani 1 1 d . . . . .
C63 C 0.47149(8) 0.91037(5) 0.61249(3) 0.0234(3) Uani 1 1 d . . . . .
C56 C 0.27915(7) 0.90679(5) 0.53811(3) 0.0208(3) Uani 1 1 d . . . . .
C37 C 0.59556(7) 0.54434(6) 0.63190(4) 0.0247(3) Uani 1 1 d . . . . .
C55 C 0.34005(7) 0.90812(5) 0.56433(3) 0.0206(3) Uani 1 1 d . . . . .
C22 C 0.35697(8) 0.58897(6) 0.66898(3) 0.0246(3) Uani 1 1 d . . . . .
H22 H 0.3416 0.6170 0.6810 0.030 Uiso 1 1 calc R . . . .
C58 C 0.44835(7) 0.86162(5) 0.59501(3) 0.0213(3) Uani 1 1 d . . . . .
C64 C 0.42509(8) 0.95859(6) 0.60744(3) 0.0244(3) Uani 1 1 d . . . . .
C18 C 0.40967(7) 0.45512(5) 0.61150(3) 0.0229(3) Uani 1 1 d . . . . .
C25 C 0.41115(8) 0.35981(6) 0.57253(4) 0.0258(3) Uani 1 1 d . . . . .
C41 C 0.47401(8) 0.71131(6) 0.66057(3) 0.0230(3) Uani 1 1 d . . . . .
C48 C 0.37006(8) 0.79563(5) 0.63829(3) 0.0236(3) Uani 1 1 d . . . . .
C13 C 0.33290(8) 0.37066(5) 0.46437(4) 0.0237(3) Uani 1 1 d . . . . .
C59 C 0.49727(8) 0.81814(5) 0.59588(3) 0.0232(3) Uani 1 1 d . . . . .
H59 H 0.4834 0.7871 0.5830 0.028 Uiso 1 1 calc R . . . .
C38 C 0.58481(8) 0.58349(6) 0.65452(3) 0.0253(3) Uani 1 1 d . . . . .
H38 H 0.6142 0.5830 0.6755 0.030 Uiso 1 1 calc R . . . .
C67 C 0.25477(8) 1.00497(5) 0.54757(4) 0.0237(3) Uani 1 1 d . . . . .
C66 C 0.32270(8) 1.00798(5) 0.57174(4) 0.0240(3) Uani 1 1 d . . . . .
C20 C 0.41377(8) 0.50222(6) 0.66685(4) 0.0263(3) Uani 1 1 d . . . . .
H20 H 0.4372 0.4720 0.6778 0.032 Uiso 1 1 calc R . . . .
C62 C 0.54164(8) 0.91109(6) 0.63183(4) 0.0294(3) Uani 1 1 d . . . . .
H62 H 0.5574 0.9428 0.6437 0.035 Uiso 1 1 calc R . . . .
C21 C 0.39597(8) 0.54508(6) 0.68558(3) 0.0273(3) Uani 1 1 d . . . . .
C71 C 0.16106(8) 0.94889(6) 0.51520(4) 0.0256(3) Uani 1 1 d . . . . .
H71 H 0.1437 0.9144 0.5080 0.031 Uiso 1 1 calc R . . . .
C68 C 0.20829(8) 1.05007(6) 0.53934(4) 0.0276(3) Uani 1 1 d . . . . .
H68 H 0.2234 1.0843 0.5480 0.033 Uiso 1 1 calc R . . . .
C47 C 0.31096(8) 0.83066(6) 0.62933(4) 0.0258(3) Uani 1 1 d . . . . .
H47 H 0.2820 0.8274 0.6083 0.031 Uiso 1 1 calc R . . . .
C75 C 0.34987(8) 1.05672(6) 0.58805(4) 0.0296(3) Uani 1 1 d . . . . .
C60 C 0.56436(8) 0.82038(6) 0.61506(4) 0.0263(3) Uani 1 1 d . . . . .
H60 H 0.5948 0.7906 0.6156 0.032 Uiso 1 1 calc R . . . .
C40 C 0.52362(8) 0.66787(6) 0.67099(4) 0.0263(3) Uani 1 1 d . . . . .
C42 C 0.46769(9) 0.75774(6) 0.68121(4) 0.0293(3) Uani 1 1 d . . . . .
C61 C 0.58763(8) 0.86752(6) 0.63401(4) 0.0297(3) Uani 1 1 d . . . . .
C69 C 0.14154(8) 1.04600(6) 0.51905(4) 0.0289(3) Uani 1 1 d . . . . .
C82 C 0.33186(9) 0.31911(6) 0.44289(4) 0.0282(3) Uani 1 1 d . . . . .
C73 C 0.44055(9) 1.00748(6) 0.62581(4) 0.0294(3) Uani 1 1 d . . . . .
C90 C 0.65440(8) 0.50170(6) 0.64252(4) 0.0300(3) Uani 1 1 d . . . . .
C26 C 0.44555(9) 0.36067(6) 0.60546(4) 0.0314(3) Uani 1 1 d . . . . .
H26 H 0.4690 0.3293 0.6149 0.038 Uiso 1 1 calc R . . . .
C43 C 0.41039(9) 0.79782(6) 0.67079(4) 0.0290(3) Uani 1 1 d . . . . .
C46 C 0.29480(9) 0.86956(6) 0.65065(4) 0.0324(3) Uani 1 1 d . . . . .
H46 H 0.2566 0.8932 0.6437 0.039 Uiso 1 1 calc R . . . .
C27 C 0.44584(9) 0.40711(6) 0.62452(4) 0.0300(3) Uani 1 1 d . . . . .
C70 C 0.11731(8) 0.99345(6) 0.50811(4) 0.0294(3) Uani 1 1 d . . . . .
H70 H 0.0712 0.9889 0.4960 0.035 Uiso 1 1 calc R . . . .
C74 C 0.40520(9) 1.05575(6) 0.61560(4) 0.0326(3) Uani 1 1 d . . . . .
H74 H 0.4187 1.0880 0.6273 0.039 Uiso 1 1 calc R . . . .
C51 C 0.51678(11) 0.76088(7) 0.71155(4) 0.0390(4) Uani 1 1 d . . . . .
C84 C 0.27739(10) 0.27843(6) 0.45124(5) 0.0363(4) Uani 1 1 d . . . . .
H84A H 0.2911 0.2681 0.4741 0.055 Uiso 1 1 calc GR . . . .
H84B H 0.2757 0.2464 0.4376 0.055 Uiso 1 1 calc GR . . . .
H84C H 0.2314 0.2954 0.4472 0.055 Uiso 1 1 calc GR . . . .
C85 C 0.40587(9) 0.29268(6) 0.45008(5) 0.0361(4) Uani 1 1 d . . . . .
H85A H 0.4392 0.3173 0.4435 0.054 Uiso 1 1 calc GR . . . .
H85B H 0.4043 0.2590 0.4379 0.054 Uiso 1 1 calc GR . . . .
H85C H 0.4203 0.2852 0.4734 0.054 Uiso 1 1 calc GR . . . .
C86 C 0.41599(10) 0.54198(7) 0.72344(4) 0.0362(4) Uani 1 1 d . . . . .
C44 C 0.39108(11) 0.83710(7) 0.69260(4) 0.0382(4) Uani 1 1 d . . . . .
H44 H 0.4168 0.8383 0.7144 0.046 Uiso 1 1 calc R . . . .
C91 C 0.65048(10) 0.45585(7) 0.61694(4) 0.0386(4) Uani 1 1 d . . . . .
H91A H 0.6043 0.4392 0.6130 0.058 Uiso 1 1 calc GR . . . .
H91B H 0.6859 0.4287 0.6251 0.058 Uiso 1 1 calc GR . . . .
H91C H 0.6588 0.4709 0.5966 0.058 Uiso 1 1 calc GR . . . .
C93 C 0.72723(9) 0.53012(7) 0.64721(4) 0.0377(4) Uani 1 1 d . . . . .
H93A H 0.7333 0.5446 0.6264 0.057 Uiso 1 1 calc GR . . . .
H93B H 0.7641 0.5040 0.6553 0.057 Uiso 1 1 calc GR . . . .
H93C H 0.7297 0.5595 0.6629 0.057 Uiso 1 1 calc GR . . . .
C102 C 0.09371(9) 1.09659(7) 0.51064(5) 0.0390(4) Uani 1 1 d . . . . .
C45 C 0.33596(11) 0.87366(7) 0.68303(4) 0.0368(4) Uani 1 1 d . . . . .
C92 C 0.64813(10) 0.47599(8) 0.67567(4) 0.0418(4) Uani 1 1 d . . . . .
H92A H 0.6567 0.5035 0.6927 0.063 Uiso 1 1 calc GR . . . .
H92B H 0.6825 0.4471 0.6813 0.063 Uiso 1 1 calc GR . . . .
H92C H 0.6013 0.4612 0.6738 0.063 Uiso 1 1 calc GR . . . .
C83 C 0.31134(12) 0.33201(7) 0.40577(4) 0.0412(4) Uani 1 1 d . . . . .
H83A H 0.2652 0.3488 0.4008 0.062 Uiso 1 1 calc GR . . . .
H83B H 0.3103 0.2986 0.3933 0.062 Uiso 1 1 calc GR . . . .
H83C H 0.3456 0.3567 0.4000 0.062 Uiso 1 1 calc GR . . . .
C49 C 0.56517(10) 0.67205(7) 0.70346(4) 0.0399(4) Uani 1 1 d . . . . .
C50 C 0.56321(11) 0.71848(8) 0.72267(4) 0.0448(5) Uani 1 1 d . . . . .
H50 H 0.5936 0.7211 0.7433 0.054 Uiso 1 1 calc R . . . .
C98 C 0.66420(10) 0.87109(8) 0.65427(5) 0.0467(5) Uani 1 1 d . . . . .
C105 C 0.04621(11) 1.09162(7) 0.47593(5) 0.0419(4) Uani 1 1 d . . . . .
H10A H 0.0753 1.0861 0.4600 0.063 Uiso 1 1 calc GR . . . .
H10B H 0.0190 1.1247 0.4707 0.063 Uiso 1 1 calc GR . . . .
H10C H 0.0147 1.0610 0.4754 0.063 Uiso 1 1 calc GR . . . .
C94 C 0.31933(13) 0.91933(8) 0.70581(5) 0.0493(5) Uani 1 1 d . . . . .
C80 C 0.51158(13) 1.05557(8) 0.67169(5) 0.0574(6) Uani 1 1 d . . . . .
H80A H 0.5256 1.0823 0.6573 0.086 Uiso 1 1 calc GR . . . .
H80B H 0.5504 1.0487 0.6900 0.086 Uiso 1 1 calc GR . . . .
H80C H 0.4717 1.0692 0.6798 0.086 Uiso 1 1 calc GR . . . .
C87 C 0.36801(15) 0.49966(9) 0.73511(5) 0.0587(6) Uani 1 1 d . . . . .
H87A H 0.3194 0.5111 0.7285 0.088 Uiso 1 1 calc GR . . . .
H87B H 0.3807 0.4966 0.7588 0.088 Uiso 1 1 calc GR . . . .
H87C H 0.3738 0.4647 0.7253 0.088 Uiso 1 1 calc GR . . . .
C88 C 0.40669(15) 0.59731(9) 0.73910(4) 0.0561(6) Uani 1 1 d . . . . .
H88A H 0.4321 0.6249 0.7298 0.084 Uiso 1 1 calc GR . . . .
H88B H 0.4249 0.5953 0.7626 0.084 Uiso 1 1 calc GR . . . .
H88C H 0.3572 0.6066 0.7348 0.084 Uiso 1 1 calc GR . . . .
C76 C 0.45022(15) 0.26720(8) 0.56983(6) 0.0658(7) Uani 1 1 d . . . . .
H76A H 0.4462 0.2376 0.5542 0.099 Uiso 1 1 calc GR . . . .
H76B H 0.4321 0.2557 0.5887 0.099 Uiso 1 1 calc GR . . . .
H76C H 0.4992 0.2774 0.5769 0.099 Uiso 1 1 calc GR . . . .
C81 C 0.35399(12) 1.15503(7) 0.58948(7) 0.0603(7) Uani 1 1 d . . . . .
H81A H 0.3336 1.1855 0.5760 0.090 Uiso 1 1 calc GR . . . .
H81B H 0.4038 1.1528 0.5896 0.090 Uiso 1 1 calc GR . . . .
H81C H 0.3476 1.1602 0.6117 0.090 Uiso 1 1 calc GR . . . .
C97 C 0.34021(15) 0.97398(8) 0.69225(6) 0.0595(6) Uani 1 1 d . . . . .
H97A H 0.3897 0.9732 0.6915 0.089 Uiso 1 1 calc GR . . . .
H97B H 0.3317 1.0034 0.7064 0.089 Uiso 1 1 calc GR . . . .
H97C H 0.3123 0.9797 0.6703 0.089 Uiso 1 1 calc GR . . . .
C104 C 0.04604(13) 1.10017(11) 0.53588(5) 0.0634(7) Uani 1 1 d . . . . .
H10D H 0.0198 1.0666 0.5356 0.095 Uiso 1 1 calc GR . . . .
H10E H 0.0136 1.1303 0.5303 0.095 Uiso 1 1 calc GR . . . .
H10F H 0.0749 1.1059 0.5576 0.095 Uiso 1 1 calc GR . . . .
C77 C 0.52317(16) 0.36030(8) 0.66933(5) 0.0679(8) Uani 1 1 d . . . . .
H77A H 0.5566 0.3529 0.6556 0.102 Uiso 1 1 calc GR . . . .
H77B H 0.4926 0.3291 0.6691 0.102 Uiso 1 1 calc GR . . . .
H77C H 0.5483 0.3673 0.6916 0.102 Uiso 1 1 calc GR . . . .
C96 C 0.23967(15) 0.92046(12) 0.70596(7) 0.0725(7) Uani 1 1 d . . . . .
H96A H 0.2131 0.9286 0.6841 0.109 Uiso 1 1 calc GR . . . .
H96B H 0.2307 0.9482 0.7211 0.109 Uiso 1 1 calc GR . . . .
H96C H 0.2254 0.8853 0.7128 0.109 Uiso 1 1 calc GR . . . .
C95 C 0.36079(18) 0.91232(11) 0.74138(5) 0.0740(8) Uani 1 1 d . . . . .
H95A H 0.3490 0.8776 0.7498 0.111 Uiso 1 1 calc GR . . . .
H95B H 0.3486 0.9414 0.7548 0.111 Uiso 1 1 calc GR . . . .
H95C H 0.4108 0.9135 0.7418 0.111 Uiso 1 1 calc GR . . . .
C89 C 0.49292(14) 0.52350(14) 0.73434(5) 0.0777(9) Uani 1 1 d . . . . .
H89A H 0.4981 0.4873 0.7260 0.117 Uiso 1 1 calc GR . . . .
H89B H 0.5060 0.5230 0.7581 0.117 Uiso 1 1 calc GR . . . .
H89C H 0.5232 0.5485 0.7258 0.117 Uiso 1 1 calc GR . . . .
C103 C 0.13780(14) 1.14876(8) 0.51152(9) 0.0864(11) Uani 1 1 d . . . . .
H10G H 0.1643 1.1549 0.5337 0.130 Uiso 1 1 calc GR . . . .
H10H H 0.1069 1.1794 0.5046 0.130 Uiso 1 1 calc GR . . . .
H10I H 0.1700 1.1448 0.4969 0.130 Uiso 1 1 calc GR . . . .
C101 C 0.67436(16) 0.91704(12) 0.67899(8) 0.0936(12) Uani 1 1 d . . . . .
H10J H 0.6583 0.9508 0.6679 0.140 Uiso 1 1 calc GR . . . .
H10K H 0.7238 0.9201 0.6893 0.140 Uiso 1 1 calc GR . . . .
H10L H 0.6475 0.9096 0.6956 0.140 Uiso 1 1 calc GR . . . .
C100 C 0.68714(17) 0.81729(11) 0.67109(9) 0.1006(14) Uani 1 1 d . . . . .
H10M H 0.6565 0.8082 0.6858 0.151 Uiso 1 1 calc GR . . . .
H10N H 0.7351 0.8204 0.6835 0.151 Uiso 1 1 calc GR . . . .
H10O H 0.6844 0.7890 0.6547 0.151 Uiso 1 1 calc GR . . . .
C78 C 0.6476(2) 0.63189(13) 0.74940(7) 0.1117(16) Uani 1 1 d . . . . .
H78A H 0.6810 0.6616 0.7517 0.168 Uiso 1 1 calc GR . . . .
H78B H 0.6726 0.5980 0.7552 0.168 Uiso 1 1 calc GR . . . .
H78C H 0.6153 0.6378 0.7638 0.168 Uiso 1 1 calc GR . . . .
C99 C 0.71240(15) 0.8823(2) 0.63005(11) 0.1324(18) Uani 1 1 d . . . . .
H99A H 0.7059 0.8541 0.6135 0.199 Uiso 1 1 calc GR . . . .
H99B H 0.7610 0.8827 0.6418 0.199 Uiso 1 1 calc GR . . . .
H99C H 0.7005 0.9173 0.6196 0.199 Uiso 1 1 calc GR . . . .
O4 O 0.51979(9) 0.80641(6) 0.73125(4) 0.0620(5) Uani 1 1 d . U . . .
C79A C 0.5805(3) 0.81383(16) 0.75827(10) 0.0758(16) Uani 0.604(5) 1 d . . P A 1
H79A H 0.5752 0.7912 0.7766 0.114 Uiso 0.604(5) 1 calc GR . P A 1
H79B H 0.5836 0.8516 0.7650 0.114 Uiso 0.604(5) 1 calc GR . P A 1
H79C H 0.6230 0.8035 0.7512 0.114 Uiso 0.604(5) 1 calc GR . P A 1
C79B C 0.5469(3) 0.8519(2) 0.72475(15) 0.0513(15) Uani 0.396(5) 1 d . . P A 2
H79D H 0.5966 0.8468 0.7253 0.077 Uiso 0.396(5) 1 calc GR . P A 2
H79E H 0.5412 0.8788 0.7409 0.077 Uiso 0.396(5) 1 calc GR . P A 2
H79F H 0.5234 0.8642 0.7031 0.077 Uiso 0.396(5) 1 calc GR . P A 2

loop_
_atom_site_aniso_label
_atom_site_aniso_U_11
_atom_site_aniso_U_22
_atom_site_aniso_U_33
_atom_site_aniso_U_23
_atom_site_aniso_U_13
_atom_site_aniso_U_12
O1 0.0478(7) 0.0168(5) 0.0339(6) 0.0009(4) 0.0015(5) 0.0098(4)
O6 0.0377(6) 0.0147(5) 0.0643(8) -0.0088(5) -0.0077(6) 0.0013(4)
O5 0.0530(7) 0.0314(6) 0.0326(6) -0.0147(5) -0.0130(5) 0.0031(5)
O2 0.0661(9) 0.0265(5) 0.0298(6) 0.0030(5) -0.0151(6) 0.0162(6)
C5 0.0214(6) 0.0141(5) 0.0153(6) 0.0004(4) 0.0039(5) -0.0011(5)
O3 0.0995(13) 0.0586(9) 0.0333(7) -0.0182(6) -0.0378(8) 0.0458(9)
C6 0.0201(6) 0.0149(5) 0.0190(6) 0.0011(5) 0.0041(5) -0.0002(5)
C8 0.0160(6) 0.0173(6) 0.0179(6) 0.0013(5) 0.0013(5) 0.0005(4)
C33 0.0207(6) 0.0173(6) 0.0179(6) -0.0015(5) 0.0010(5) 0.0005(5)
C2 0.0195(6) 0.0151(6) 0.0172(6) -0.0002(5) 0.0016(5) 0.0010(5)
C29 0.0204(6) 0.0160(6) 0.0151(6) 0.0001(4) 0.0021(5) 0.0014(5)
C7 0.0178(6) 0.0164(6) 0.0199(6) 0.0016(5) 0.0033(5) 0.0006(5)
C3 0.0193(6) 0.0148(6) 0.0160(6) -0.0003(5) 0.0026(5) 0.0001(5)
C15 0.0213(6) 0.0159(6) 0.0245(7) 0.0006(5) 0.0068(5) 0.0011(5)
C34 0.0204(6) 0.0175(6) 0.0195(6) 0.0019(5) 0.0011(5) -0.0010(5)
C17 0.0204(6) 0.0176(6) 0.0208(6) 0.0029(5) 0.0031(5) 0.0008(5)
C35 0.0202(6) 0.0214(6) 0.0172(6) 0.0013(5) 0.0019(5) -0.0012(5)
C30 0.0228(6) 0.0163(6) 0.0156(6) 0.0013(5) 0.0021(5) -0.0011(5)
C28 0.0203(6) 0.0163(6) 0.0167(6) 0.0004(5) 0.0027(5) -0.0003(5)
C1 0.0220(6) 0.0148(6) 0.0177(6) 0.0005(5) 0.0016(5) 0.0000(5)
C39 0.0241(6) 0.0213(6) 0.0198(6) 0.0014(5) 0.0015(5) -0.0003(5)
C36 0.0230(6) 0.0230(6) 0.0237(7) 0.0011(5) 0.0057(5) 0.0017(5)
C23 0.0221(6) 0.0215(6) 0.0205(6) 0.0018(5) 0.0030(5) -0.0008(5)
C31 0.0237(6) 0.0185(6) 0.0160(6) -0.0004(5) 0.0009(5) -0.0006(5)
C52 0.0233(6) 0.0151(6) 0.0184(6) -0.0007(5) 0.0016(5) 0.0001(5)
C32 0.0254(6) 0.0173(6) 0.0172(6) 0.0000(5) 0.0002(5) -0.0015(5)
C16 0.0229(6) 0.0161(6) 0.0258(7) 0.0036(5) 0.0045(5) 0.0017(5)
C10 0.0201(6) 0.0163(6) 0.0211(6) 0.0000(5) 0.0042(5) -0.0002(5)
C11 0.0223(6) 0.0169(6) 0.0235(7) 0.0015(5) 0.0050(5) 0.0011(5)
C9 0.0181(6) 0.0154(6) 0.0165(6) -0.0001(5) 0.0023(5) 0.0015(5)
C57 0.0233(6) 0.0154(6) 0.0194(7) 0.0004(5) 0.0001(5) -0.0011(5)
C54 0.0282(7) 0.0169(6) 0.0156(6) -0.0020(5) 0.0021(5) -0.0011(5)
C19 0.0232(6) 0.0213(6) 0.0199(6) 0.0028(5) 0.0015(5) -0.0015(5)
C14 0.0281(7) 0.0157(6) 0.0278(7) 0.0008(5) 0.0067(6) 0.0023(5)
C53 0.0246(6) 0.0159(6) 0.0172(6) -0.0009(5) 0.0018(5) 0.0006(5)
C24 0.0203(6) 0.0193(6) 0.0187(6) 0.0025(5) 0.0014(5) -0.0026(5)
C4 0.0185(6) 0.0148(6) 0.0158(6) 0.0006(4) 0.0032(4) 0.0001(4)
C65 0.0283(7) 0.0167(6) 0.0204(6) -0.0008(5) 0.0048(5) -0.0019(5)
C12 0.0264(7) 0.0205(6) 0.0212(6) -0.0025(5) 0.0063(5) 0.0000(5)
C72 0.0272(7) 0.0170(6) 0.0225(6) -0.0014(5) 0.0039(5) 0.0001(5)
C63 0.0296(7) 0.0192(6) 0.0197(6) -0.0019(5) 0.0014(5) -0.0025(5)
C56 0.0260(7) 0.0152(6) 0.0198(6) 0.0003(5) 0.0016(5) -0.0012(5)
C37 0.0227(6) 0.0259(7) 0.0254(7) 0.0048(5) 0.0048(5) 0.0041(5)
C55 0.0259(7) 0.0166(6) 0.0187(6) -0.0012(5) 0.0034(5) -0.0015(5)
C22 0.0262(7) 0.0283(7) 0.0192(6) -0.0010(5) 0.0048(5) -0.0010(6)
C58 0.0255(7) 0.0195(6) 0.0179(6) -0.0005(5) 0.0026(5) -0.0020(5)
C64 0.0309(7) 0.0194(6) 0.0214(6) -0.0020(5) 0.0023(5) -0.0028(5)
C18 0.0242(6) 0.0188(6) 0.0237(7) 0.0040(5) 0.0005(5) 0.0006(5)
C25 0.0293(7) 0.0168(6) 0.0306(7) 0.0013(5) 0.0046(6) 0.0031(5)
C41 0.0283(7) 0.0215(6) 0.0166(6) -0.0007(5) -0.0012(5) -0.0005(5)
C48 0.0329(7) 0.0184(6) 0.0187(6) -0.0009(5) 0.0040(5) -0.0006(5)
C13 0.0262(7) 0.0184(6) 0.0274(7) -0.0043(5) 0.0074(5) -0.0004(5)
C59 0.0295(7) 0.0190(6) 0.0206(6) -0.0029(5) 0.0041(5) -0.0014(5)
C38 0.0229(7) 0.0303(7) 0.0199(6) 0.0042(5) -0.0015(5) 0.0027(6)
C67 0.0276(7) 0.0175(6) 0.0259(7) -0.0025(5) 0.0053(6) 0.0007(5)
C66 0.0290(7) 0.0174(6) 0.0251(7) -0.0025(5) 0.0048(6) -0.0014(5)
C20 0.0298(7) 0.0256(7) 0.0212(7) 0.0062(5) 0.0004(5) 0.0008(6)
C62 0.0330(8) 0.0245(7) 0.0270(7) -0.0045(6) -0.0021(6) -0.0047(6)
C21 0.0291(7) 0.0330(7) 0.0182(7) 0.0028(6) 0.0016(5) -0.0021(6)
C71 0.0287(7) 0.0190(6) 0.0281(7) -0.0024(5) 0.0038(6) -0.0014(5)
C68 0.0326(7) 0.0166(6) 0.0328(8) -0.0043(5) 0.0051(6) 0.0020(6)
C47 0.0330(7) 0.0221(6) 0.0217(7) -0.0020(5) 0.0043(6) 0.0018(6)
C75 0.0303(7) 0.0186(6) 0.0383(8) -0.0050(6) 0.0037(6) 0.0010(6)
C60 0.0266(7) 0.0266(7) 0.0242(7) -0.0015(5) 0.0024(5) 0.0011(6)
C40 0.0315(7) 0.0236(6) 0.0200(7) -0.0003(5) -0.0034(6) 0.0011(6)
C42 0.0418(8) 0.0233(7) 0.0188(7) -0.0013(5) -0.0028(6) 0.0020(6)
C61 0.0275(7) 0.0304(7) 0.0276(7) -0.0022(6) -0.0024(6) -0.0030(6)
C69 0.0287(7) 0.0213(7) 0.0361(8) -0.0028(6) 0.0055(6) 0.0045(6)
C82 0.0381(8) 0.0175(6) 0.0301(7) -0.0056(5) 0.0097(6) 0.0004(6)
C73 0.0348(8) 0.0250(7) 0.0251(7) -0.0072(6) -0.0012(6) -0.0026(6)
C90 0.0287(7) 0.0353(8) 0.0245(7) 0.0048(6) 0.0021(6) 0.0117(6)
C26 0.0384(8) 0.0181(6) 0.0337(8) 0.0072(6) -0.0011(6) 0.0072(6)
C43 0.0422(8) 0.0227(6) 0.0196(7) -0.0018(5) 0.0006(6) 0.0029(6)
C46 0.0417(9) 0.0264(7) 0.0293(8) -0.0032(6) 0.0083(7) 0.0083(6)
C27 0.0372(8) 0.0234(7) 0.0250(7) 0.0056(6) -0.0030(6) 0.0030(6)
C70 0.0250(7) 0.0264(7) 0.0351(8) -0.0033(6) 0.0024(6) 0.0015(6)
C74 0.0376(8) 0.0202(7) 0.0368(8) -0.0119(6) 0.0006(7) -0.0024(6)
C51 0.0570(11) 0.0300(8) 0.0227(7) -0.0083(6) -0.0077(7) 0.0074(7)
C84 0.0417(9) 0.0233(7) 0.0458(9) -0.0091(7) 0.0135(7) -0.0048(6)
C85 0.0429(9) 0.0254(7) 0.0431(9) -0.0105(6) 0.0162(7) 0.0021(6)
C86 0.0459(9) 0.0433(9) 0.0172(7) 0.0038(6) 0.0017(6) 0.0070(7)
C44 0.0593(11) 0.0328(8) 0.0188(7) -0.0054(6) 0.0001(7) 0.0096(8)
C91 0.0405(9) 0.0356(8) 0.0365(9) 0.0010(7) 0.0009(7) 0.0173(7)
C93 0.0285(8) 0.0465(9) 0.0359(9) 0.0045(7) 0.0015(6) 0.0120(7)
C102 0.0327(8) 0.0268(7) 0.0531(10) -0.0078(7) -0.0012(7) 0.0096(6)
C45 0.0561(10) 0.0288(8) 0.0255(8) -0.0067(6) 0.0090(7) 0.0083(7)
C92 0.0467(10) 0.0423(9) 0.0374(9) 0.0158(7) 0.0111(8) 0.0204(8)
C83 0.0665(12) 0.0248(7) 0.0310(8) -0.0091(6) 0.0073(8) 0.0001(8)
C49 0.0483(10) 0.0349(8) 0.0268(8) -0.0048(6) -0.0138(7) 0.0140(7)
C50 0.0568(11) 0.0408(9) 0.0249(8) -0.0086(7) -0.0181(8) 0.0104(8)
C98 0.0324(9) 0.0457(10) 0.0521(11) -0.0101(8) -0.0136(8) -0.0007(8)
C105 0.0472(10) 0.0346(8) 0.0436(10) 0.0039(7) 0.0089(8) 0.0146(8)
C94 0.0709(13) 0.0425(10) 0.0327(9) -0.0151(8) 0.0068(9) 0.0194(9)
C80 0.0727(14) 0.0435(10) 0.0423(11) -0.0237(9) -0.0188(10) -0.0010(10)
C87 0.0980(18) 0.0535(11) 0.0266(9) 0.0064(8) 0.0178(10) -0.0027(12)
C88 0.0913(17) 0.0524(11) 0.0195(8) 0.0007(8) 0.0003(9) 0.0046(11)
C76 0.0923(18) 0.0245(8) 0.0636(14) -0.0093(8) -0.0215(12) 0.0242(10)
C81 0.0484(11) 0.0186(8) 0.0987(18) -0.0139(9) -0.0185(11) 0.0011(7)
C97 0.0865(17) 0.0359(10) 0.0531(12) -0.0188(9) 0.0077(11) 0.0122(10)
C104 0.0575(13) 0.0831(16) 0.0442(11) -0.0189(11) -0.0015(10) 0.0394(12)
C77 0.105(2) 0.0371(10) 0.0410(11) 0.0015(8) -0.0314(12) 0.0300(11)
C96 0.0836(18) 0.0795(16) 0.0608(14) -0.0301(13) 0.0297(13) 0.0154(14)
C95 0.120(2) 0.0637(14) 0.0324(10) -0.0227(10) 0.0030(12) 0.0354(15)
C89 0.0638(15) 0.136(2) 0.0234(9) -0.0082(12) -0.0128(9) 0.0355(16)
C103 0.0546(13) 0.0207(9) 0.160(3) 0.0085(12) -0.0310(16) 0.0069(9)
C101 0.0665(16) 0.0831(18) 0.101(2) -0.0445(17) -0.0507(16) 0.0194(14)
C100 0.084(2) 0.0555(14) 0.120(3) -0.0087(15) -0.075(2) 0.0115(13)
C78 0.161(3) 0.0846(18) 0.0507(14) -0.0296(13) -0.0643(19) 0.073(2)
C99 0.0311(13) 0.234(5) 0.124(3) 0.004(3) -0.0016(16) -0.031(2)
O4 0.0808(11) 0.0412(7) 0.0438(8) -0.0250(6) -0.0321(7) 0.0215(7)
C79A 0.106(4) 0.054(2) 0.046(2) -0.0282(17) -0.032(2) 0.019(2)
C79B 0.050(3) 0.041(3) 0.062(3) -0.025(2) 0.011(2) -0.008(2)

loop_
_atom_type_symbol
_atom_type_description
_atom_type_scat_dispersion_real
_atom_type_scat_dispersion_imag
_atom_type_scat_source
C C 0.0181 0.0091 'International Tables Vol C Tables 4.2.6.8 and 6.1.1.4'
H H 0.0000 0.0000 'International Tables Vol C Tables 4.2.6.8 and 6.1.1.4'
O O 0.0492 0.0322 'International Tables Vol C Tables 4.2.6.8 and 6.1.1.4'

loop_
_geom_angle_atom_site_label_1
_geom_angle_atom_site_label_2
_geom_angle_atom_site_label_3
_geom_angle
_geom_angle_site_symmetry_1
_geom_angle_site_symmetry_3
C25 O1 C76 118.81(13) . .
C75 O6 C81 118.49(13) . .
C73 O5 C80 118.56(13) . .
C27 O2 C77 118.46(13) . .
C6 C5 C5 124.21(7) . 2_556
C4 C5 C5 118.76(8) . 2_556
C4 C5 C6 117.02(11) . .
C49 O3 C78 118.74(15) . .
C5 C6 C10 122.71(12) . .
C7 C6 C5 117.86(11) . .
C7 C6 C10 119.40(11) . .
C7 C8 C9 118.50(11) . .
C7 C8 C24 118.95(11) . .
C9 C8 C24 122.55(11) . .
C28 C33 C32 116.93(11) . .
C28 C33 C53 119.57(11) . .
C32 C33 C53 123.47(12) . .
C3 C2 C28 119.92(11) . .
C3 C2 C1 119.99(12) . .
C1 C2 C28 120.08(11) . .
C30 C29 C9 125.47(11) . .
C28 C29 C30 116.35(11) . .
C28 C29 C9 118.18(11) . .
C6 C7 C8 119.24(11) . .
C6 C7 C17 120.71(11) . .
C8 C7 C17 120.05(11) . .
C2 C3 C3 120.01(7) . 2_556
C2 C3 C4 119.70(11) . .
C3 C3 C4 120.29(7) 2_556 .
C10 C15 C16 119.19(12) . .
C14 C15 C16 124.18(12) . .
C14 C15 C10 116.56(12) . .
C35 C34 C30 120.54(12) . .
C35 C34 C39 118.65(12) . .
C39 C34 C30 120.70(12) . .
C16 C17 C7 118.93(12) . .
C16 C17 C18 122.55(12) . .
C18 C17 C7 118.48(12) . .
C34 C35 H35 118.9 . .
C36 C35 C34 122.12(12) . .
C36 C35 H35 118.9 . .
C29 C30 C34 124.12(11) . .
C31 C30 C29 117.46(12) . .
C31 C30 C34 118.43(12) . .
C33 C28 C2 118.93(11) . .
C29 C28 C33 120.17(11) . .
C29 C28 C2 120.89(11) . .
C2 C1 C52 120.27(11) . .
C1 C1 C2 119.98(7) 2_556 .
C1 C1 C52 119.75(7) 2_556 .
C34 C39 C40 119.57(12) . .
C38 C39 C34 117.29(12) . .
C38 C39 C40 123.07(12) . .
C35 C36 H36 120.1 . .
C35 C36 C37 119.88(13) . .
C37 C36 H36 120.1 . .
C24 C23 H23 119.3 . .
C22 C23 H23 119.3 . .
C22 C23 C24 121.47(13) . .
C30 C31 C41 121.07(12) . .
C32 C31 C30 119.32(12) . .
C32 C31 C41 119.56(12) . .
C57 C52 C1 120.73(12) . .
C53 C52 C1 119.38(11) . .
C53 C52 C57 119.89(11) . .
C33 C32 C48 122.79(12) . .
C31 C32 C33 117.43(12) . .
C31 C32 C48 119.78(12) . .
C17 C16 C15 120.16(11) . .
C25 C16 C15 123.35(12) . .
C25 C16 C17 116.15(12) . .
C15 C10 C6 119.98(12) . .
C11 C10 C6 121.17(12) . .
C11 C10 C15 118.81(12) . .
C10 C11 H11 119.0 . .
C12 C11 C10 121.91(12) . .
C12 C11 H11 119.0 . .
C8 C9 C29 124.08(11) . .
C4 C9 C8 116.45(11) . .
C4 C9 C29 119.40(11) . .
C52 C57 C57 118.34(8) . 2_556
C52 C57 C56 116.91(11) . .
C56 C57 C57 124.74(8) . 2_556
C53 C54 C58 122.57(12) . .
C55 C54 C53 117.72(12) . .
C55 C54 C58 119.71(12) . .
C24 C19 C18 118.83(12) . .
C24 C19 C20 117.11(13) . .
C20 C19 C18 123.94(12) . .
C15 C14 H14 118.1 . .
C13 C14 C15 123.74(12) . .
C13 C14 H14 118.1 . .
C52 C53 C33 119.07(11) . .
C52 C53 C54 117.51(12) . .
C54 C53 C33 123.40(12) . .
C23 C24 C8 120.48(12) . .
C23 C24 C19 119.33(12) . .
C19 C24 C8 120.09(12) . .
C5 C4 C3 119.48(11) . .
C5 C4 C9 120.25(11) . .
C9 C4 C3 120.27(11) . .
C64 C65 C55 118.57(12) . .
C64 C65 C66 122.48(12) . .
C66 C65 C55 118.95(12) . .
C11 C12 H12 119.9 . .
C11 C12 C13 120.16(13) . .
C13 C12 H12 119.9 . .
C67 C72 C56 120.35(13) . .
C71 C72 C56 121.29(12) . .
C71 C72 C67 118.30(13) . .
C58 C63 C64 119.00(12) . .
C58 C63 C62 117.30(13) . .
C62 C63 C64 123.45(13) . .
C57 C56 C72 123.06(12) . .
C55 C56 C57 117.93(12) . .
C55 C56 C72 118.99(12) . .
C36 C37 C90 122.96(13) . .
C38 C37 C36 118.09(13) . .
C38 C37 C90 118.87(13) . .
C54 C55 C65 119.92(12) . .
C54 C55 C56 119.48(12) . .
C56 C55 C65 120.59(12) . .
C23 C22 H22 119.9 . .
C23 C22 C21 120.20(13) . .
C21 C22 H22 119.9 . .
C63 C58 C54 119.63(12) . .
C63 C58 C59 118.73(13) . .
C59 C58 C54 121.37(12) . .
C65 C64 C63 120.28(12) . .
C73 C64 C65 116.35(13) . .
C73 C64 C63 123.26(13) . .
C17 C18 C19 119.69(12) . .
C27 C18 C17 116.50(13) . .
C27 C18 C19 123.66(13) . .
O1 C25 C16 118.85(13) . .
O1 C25 C26 119.39(12) . .
C26 C25 C16 121.72(13) . .
C40 C41 C31 118.89(12) . .
C40 C41 C42 122.65(12) . .
C42 C41 C31 118.46(12) . .
C47 C48 C32 120.79(12) . .
C43 C48 C32 120.17(13) . .
C43 C48 C47 118.80(13) . .
C14 C13 C12 117.84(12) . .
C14 C13 C82 119.30(12) . .
C12 C13 C82 122.82(13) . .
C58 C59 H59 119.0 . .
C60 C59 C58 121.92(13) . .
C60 C59 H59 119.0 . .
C39 C38 H38 118.2 . .
C37 C38 C39 123.53(13) . .
C37 C38 H38 118.2 . .
C72 C67 C66 118.95(12) . .
C68 C67 C72 117.41(13) . .
C68 C67 C66 123.51(12) . .
C65 C66 C67 120.04(12) . .
C75 C66 C65 116.22(13) . .
C75 C66 C67 123.61(13) . .
C19 C20 H20 118.5 . .
C21 C20 C19 123.04(13) . .
C21 C20 H20 118.5 . .
C63 C62 H62 118.2 . .
C61 C62 C63 123.54(13) . .
C61 C62 H62 118.2 . .
C22 C21 C86 122.05(14) . .
C20 C21 C22 118.21(13) . .
C20 C21 C86 119.67(13) . .
C72 C71 H71 119.0 . .
C70 C71 C72 122.02(13) . .
C70 C71 H71 119.0 . .
C67 C68 H68 118.3 . .
C69 C68 C67 123.43(13) . .
C69 C68 H68 118.3 . .
C48 C47 H47 119.0 . .
C46 C47 C48 122.01(14) . .
C46 C47 H47 119.0 . .
O6 C75 C66 118.64(13) . .
O6 C75 C74 119.92(13) . .
C74 C75 C66 121.44(14) . .
C59 C60 H60 119.8 . .
C59 C60 C61 120.35(14) . .
C61 C60 H60 119.8 . .
C41 C40 C39 119.58(12) . .
C49 C40 C39 124.18(13) . .
C49 C40 C41 116.13(13) . .
C41 C42 C43 120.18(13) . .
C51 C42 C41 116.55(14) . .
C51 C42 C43 123.23(14) . .
C62 C61 C60 117.97(13) . .
C62 C61 C98 121.56(14) . .
C60 C61 C98 120.31(14) . .
C68 C69 C70 117.64(13) . .
C68 C69 C102 121.12(13) . .
C70 C69 C102 121.12(14) . .
C84 C82 C13 108.89(12) . .
C84 C82 C85 109.70(13) . .
C85 C82 C13 109.49(12) . .
C83 C82 C13 112.31(12) . .
C83 C82 C84 108.29(14) . .
C83 C82 C85 108.14(14) . .
O5 C73 C64 117.86(13) . .
O5 C73 C74 120.70(13) . .
C74 C73 C64 121.44(14) . .
C37 C90 C93 109.30(13) . .
C37 C90 C92 109.81(13) . .
C91 C90 C37 111.88(12) . .
C91 C90 C93 108.98(14) . .
C91 C90 C92 108.50(14) . .
C92 C90 C93 108.29(14) . .
C25 C26 H26 119.4 . .
C27 C26 C25 121.23(13) . .
C27 C26 H26 119.4 . .
C48 C43 C42 118.99(13) . .
C48 C43 C44 117.87(14) . .
C44 C43 C42 123.04(14) . .
C47 C46 H46 120.0 . .
C47 C46 C45 120.00(15) . .
C45 C46 H46 120.0 . .
O2 C27 C18 118.42(13) . .
O2 C27 C26 120.13(13) . .
C26 C27 C18 121.45(13) . .
C71 C70 C69 120.47(14) . .
C71 C70 H70 119.8 . .
C69 C70 H70 119.8 . .
C75 C74 H74 119.7 . .
C73 C74 C75 120.66(13) . .
C73 C74 H74 119.7 . .
C50 C51 C42 121.55(14) . .
O4 C51 C42 120.70(15) . .
O4 C51 C50 117.75(14) . .
C82 C84 H84A 109.5 . .
C82 C84 H84B 109.5 . .
C82 C84 H84C 109.5 . .
H84A C84 H84B 109.5 . .
H84A C84 H84C 109.5 . .
H84B C84 H84C 109.5 . .
C82 C85 H85A 109.5 . .
C82 C85 H85B 109.5 . .
C82 C85 H85C 109.5 . .
H85A C85 H85B 109.5 . .
H85A C85 H85C 109.5 . .
H85B C85 H85C 109.5 . .
C87 C86 C21 108.48(15) . .
C88 C86 C21 111.33(14) . .
C88 C86 C87 109.23(17) . .
C88 C86 C89 109.35(19) . .
C89 C86 C21 109.56(15) . .
C89 C86 C87 108.8(2) . .
C43 C44 H44 118.5 . .
C45 C44 C43 122.97(15) . .
C45 C44 H44 118.5 . .
C90 C91 H91A 109.5 . .
C90 C91 H91B 109.5 . .
C90 C91 H91C 109.5 . .
H91A C91 H91B 109.5 . .
H91A C91 H91C 109.5 . .
H91B C91 H91C 109.5 . .
C90 C93 H93A 109.5 . .
C90 C93 H93B 109.5 . .
C90 C93 H93C 109.5 . .
H93A C93 H93B 109.5 . .
H93A C93 H93C 109.5 . .
H93B C93 H93C 109.5 . .
C105 C102 C69 111.04(13) . .
C104 C102 C69 108.05(16) . .
C104 C102 C105 108.43(15) . .
C103 C102 C69 111.05(15) . .
C103 C102 C105 107.88(19) . .
C103 C102 C104 110.4(2) . .
C46 C45 C94 119.07(15) . .
C44 C45 C46 118.14(14) . .
C44 C45 C94 122.76(15) . .
C90 C92 H92A 109.5 . .
C90 C92 H92B 109.5 . .
C90 C92 H92C 109.5 . .
H92A C92 H92B 109.5 . .
H92A C92 H92C 109.5 . .
H92B C92 H92C 109.5 . .
C82 C83 H83A 109.5 . .
C82 C83 H83B 109.5 . .
C82 C83 H83C 109.5 . .
H83A C83 H83B 109.5 . .
H83A C83 H83C 109.5 . .
H83B C83 H83C 109.5 . .
O3 C49 C40 118.57(14) . .
O3 C49 C50 119.86(14) . .
C50 C49 C40 121.57(15) . .
C51 C50 C49 120.97(14) . .
C51 C50 H50 119.5 . .
C49 C50 H50 119.5 . .
C101 C98 C61 112.63(17) . .
C101 C98 C100 110.6(2) . .
C101 C98 C99 107.6(3) . .
C100 C98 C61 110.87(17) . .
C100 C98 C99 107.4(3) . .
C99 C98 C61 107.47(19) . .
C102 C105 H10A 109.5 . .
C102 C105 H10B 109.5 . .
C102 C105 H10C 109.5 . .
H10A C105 H10B 109.5 . .
H10A C105 H10C 109.5 . .
H10B C105 H10C 109.5 . .
C45 C94 C96 110.76(18) . .
C97 C94 C45 107.50(16) . .
C97 C94 C96 109.0(2) . .
C95 C94 C45 112.02(16) . .
C95 C94 C97 109.0(2) . .
C95 C94 C96 108.5(2) . .
O5 C80 H80A 109.5 . .
O5 C80 H80B 109.5 . .
O5 C80 H80C 109.5 . .
H80A C80 H80B 109.5 . .
H80A C80 H80C 109.5 . .
H80B C80 H80C 109.5 . .
C86 C87 H87A 109.5 . .
C86 C87 H87B 109.5 . .
C86 C87 H87C 109.5 . .
H87A C87 H87B 109.5 . .
H87A C87 H87C 109.5 . .
H87B C87 H87C 109.5 . .
C86 C88 H88A 109.5 . .
C86 C88 H88B 109.5 . .
C86 C88 H88C 109.5 . .
H88A C88 H88B 109.5 . .
H88A C88 H88C 109.5 . .
H88B C88 H88C 109.5 . .
O1 C76 H76A 109.5 . .
O1 C76 H76B 109.5 . .
O1 C76 H76C 109.5 . .
H76A C76 H76B 109.5 . .
H76A C76 H76C 109.5 . .
H76B C76 H76C 109.5 . .
O6 C81 H81A 109.5 . .
O6 C81 H81B 109.5 . .
O6 C81 H81C 109.5 . .
H81A C81 H81B 109.5 . .
H81A C81 H81C 109.5 . .
H81B C81 H81C 109.5 . .
C94 C97 H97A 109.5 . .
C94 C97 H97B 109.5 . .
C94 C97 H97C 109.5 . .
H97A C97 H97B 109.5 . .
H97A C97 H97C 109.5 . .
H97B C97 H97C 109.5 . .
C102 C104 H10D 109.5 . .
C102 C104 H10E 109.5 . .
C102 C104 H10F 109.5 . .
H10D C104 H10E 109.5 . .
H10D C104 H10F 109.5 . .
H10E C104 H10F 109.5 . .
O2 C77 H77A 109.5 . .
O2 C77 H77B 109.5 . .
O2 C77 H77C 109.5 . .
H77A C77 H77B 109.5 . .
H77A C77 H77C 109.5 . .
H77B C77 H77C 109.5 . .
C94 C96 H96A 109.5 . .
C94 C96 H96B 109.5 . .
C94 C96 H96C 109.5 . .
H96A C96 H96B 109.5 . .
H96A C96 H96C 109.5 . .
H96B C96 H96C 109.5 . .
C94 C95 H95A 109.5 . .
C94 C95 H95B 109.5 . .
C94 C95 H95C 109.5 . .
H95A C95 H95B 109.5 . .
H95A C95 H95C 109.5 . .
H95B C95 H95C 109.5 . .
C86 C89 H89A 109.5 . .
C86 C89 H89B 109.5 . .
C86 C89 H89C 109.5 . .
H89A C89 H89B 109.5 . .
H89A C89 H89C 109.5 . .
H89B C89 H89C 109.5 . .
C102 C103 H10G 109.5 . .
C102 C103 H10H 109.5 . .
C102 C103 H10I 109.5 . .
H10G C103 H10H 109.5 . .
H10G C103 H10I 109.5 . .
H10H C103 H10I 109.5 . .
C98 C101 H10J 109.5 . .
C98 C101 H10K 109.5 . .
C98 C101 H10L 109.5 . .
H10J C101 H10K 109.5 . .
H10J C101 H10L 109.5 . .
H10K C101 H10L 109.5 . .
C98 C100 H10M 109.5 . .
C98 C100 H10N 109.5 . .
C98 C100 H10O 109.5 . .
H10M C100 H10N 109.5 . .
H10M C100 H10O 109.5 . .
H10N C100 H10O 109.5 . .
O3 C78 H78A 109.5 . .
O3 C78 H78B 109.5 . .
O3 C78 H78C 109.5 . .
H78A C78 H78B 109.5 . .
H78A C78 H78C 109.5 . .
H78B C78 H78C 109.5 . .
C98 C99 H99A 109.5 . .
C98 C99 H99B 109.5 . .
C98 C99 H99C 109.5 . .
H99A C99 H99B 109.5 . .
H99A C99 H99C 109.5 . .
H99B C99 H99C 109.5 . .
C51 O4 C79A 119.0(2) . .
C79B O4 C51 123.0(3) . .
O4 C79A H79A 109.5 . .
O4 C79A H79B 109.5 . .
O4 C79A H79C 109.5 . .
H79A C79A H79B 109.5 . .
H79A C79A H79C 109.5 . .
H79B C79A H79C 109.5 . .
O4 C79B H79D 109.5 . .
O4 C79B H79E 109.5 . .
O4 C79B H79F 109.5 . .
H79D C79B H79E 109.5 . .
H79D C79B H79F 109.5 . .
H79E C79B H79F 109.5 . .

loop_
_geom_bond_atom_site_label_1
_geom_bond_atom_site_label_2
_geom_bond_distance
_geom_bond_site_symmetry_2
O1 C25 1.3633(17) .
O1 C76 1.411(2) .
O6 C75 1.3677(18) .
O6 C81 1.4208(19) .
O5 C73 1.3624(19) .
O5 C80 1.424(2) .
O2 C27 1.3670(19) .
O2 C77 1.430(2) .
C5 C5 1.459(2) 2_556
C5 C6 1.4276(17) .
C5 C4 1.4207(17) .
O3 C49 1.367(2) .
O3 C78 1.432(2) .
C6 C7 1.4132(18) .
C6 C10 1.4529(18) .
C8 C7 1.4143(18) .
C8 C9 1.4242(17) .
C8 C24 1.4458(18) .
C33 C28 1.4181(17) .
C33 C32 1.4185(18) .
C33 C53 1.4438(18) .
C2 C3 1.4128(17) .
C2 C28 1.4355(18) .
C2 C1 1.4202(17) .
C29 C30 1.4351(18) .
C29 C28 1.4145(17) .
C29 C9 1.4569(17) .
C7 C17 1.4569(17) .
C3 C3 1.414(2) 2_556
C3 C4 1.4363(17) .
C15 C16 1.4685(19) .
C15 C10 1.4179(18) .
C15 C14 1.4153(19) .
C34 C35 1.4077(19) .
C34 C30 1.4468(18) .
C34 C39 1.4137(18) .
C17 C16 1.4325(18) .
C17 C18 1.4366(19) .
C35 H35 0.9300 .
C35 C36 1.3771(19) .
C30 C31 1.4183(18) .
C1 C1 1.407(3) 2_556
C1 C52 1.4373(17) .
C39 C38 1.4109(19) .
C39 C40 1.471(2) .
C36 H36 0.9300 .
C36 C37 1.402(2) .
C23 H23 0.9300 .
C23 C24 1.4051(19) .
C23 C22 1.3742(19) .
C31 C32 1.4146(18) .
C31 C41 1.4562(18) .
C52 C57 1.4215(17) .
C52 C53 1.4160(18) .
C32 C48 1.4495(19) .
C16 C25 1.4130(18) .
C10 C11 1.4068(19) .
C11 H11 0.9300 .
C11 C12 1.3750(19) .
C9 C4 1.4209(17) .
C57 C57 1.455(3) 2_556
C57 C56 1.4254(18) .
C54 C53 1.4240(18) .
C54 C55 1.4124(18) .
C54 C58 1.4485(19) .
C19 C24 1.4099(18) .
C19 C18 1.4706(19) .
C19 C20 1.4121(19) .
C14 H14 0.9300 .
C14 C13 1.382(2) .
C65 C55 1.4519(18) .
C65 C64 1.428(2) .
C65 C66 1.4307(19) .
C12 H12 0.9300 .
C12 C13 1.4005(19) .
C72 C56 1.4479(19) .
C72 C67 1.4156(18) .
C72 C71 1.411(2) .
C63 C58 1.4123(18) .
C63 C64 1.464(2) .
C63 C62 1.417(2) .
C56 C55 1.4184(19) .
C37 C38 1.381(2) .
C37 C90 1.5314(19) .
C22 H22 0.9300 .
C22 C21 1.400(2) .
C58 C59 1.4132(19) .
C64 C73 1.4096(19) .
C18 C27 1.4084(19) .
C25 C26 1.381(2) .
C41 C40 1.430(2) .
C41 C42 1.437(2) .
C48 C47 1.408(2) .
C48 C43 1.402(2) .
C13 C82 1.5353(18) .
C59 H59 0.9300 .
C59 C60 1.366(2) .
C38 H38 0.9300 .
C67 C66 1.470(2) .
C67 C68 1.413(2) .
C66 C75 1.4100(19) .
C20 H20 0.9300 .
C20 C21 1.385(2) .
C62 H62 0.9300 .
C62 C61 1.373(2) .
C21 C86 1.531(2) .
C71 H71 0.9300 .
C71 C70 1.368(2) .
C68 H68 0.9300 .
C68 C69 1.382(2) .
C47 H47 0.9300 .
C47 C46 1.374(2) .
C75 C74 1.385(2) .
C60 H60 0.9300 .
C60 C61 1.408(2) .
C40 C49 1.412(2) .
C42 C43 1.468(2) .
C42 C51 1.403(2) .
C61 C98 1.536(2) .
C69 C70 1.404(2) .
C69 C102 1.534(2) .
C82 C84 1.535(2) .
C82 C85 1.535(2) .
C82 C83 1.533(2) .
C73 C74 1.379(2) .
C90 C91 1.529(2) .
C90 C93 1.540(2) .
C90 C92 1.534(2) .
C26 H26 0.9300 .
C26 C27 1.378(2) .
C43 C44 1.417(2) .
C46 H46 0.9300 .
C46 C45 1.406(2) .
C70 H70 0.9300 .
C74 H74 0.9300 .
C51 C50 1.380(2) .
C51 O4 1.3698(19) .
C84 H84A 0.9600 .
C84 H84B 0.9600 .
C84 H84C 0.9600 .
C85 H85A 0.9600 .
C85 H85B 0.9600 .
C85 H85C 0.9600 .
C86 C87 1.530(3) .
C86 C88 1.522(3) .
C86 C89 1.523(3) .
C44 H44 0.9300 .
C44 C45 1.378(2) .
C91 H91A 0.9600 .
C91 H91B 0.9600 .
C91 H91C 0.9600 .
C93 H93A 0.9600 .
C93 H93B 0.9600 .
C93 H93C 0.9600 .
C102 C105 1.533(3) .
C102 C104 1.532(3) .
C102 C103 1.525(3) .
C45 C94 1.534(2) .
C92 H92A 0.9600 .
C92 H92B 0.9600 .
C92 H92C 0.9600 .
C83 H83A 0.9600 .
C83 H83B 0.9600 .
C83 H83C 0.9600 .
C49 C50 1.387(2) .
C50 H50 0.9300 .
C98 C101 1.500(3) .
C98 C100 1.505(3) .
C98 C99 1.528(5) .
C105 H10A 0.9600 .
C105 H10B 0.9600 .
C105 H10C 0.9600 .
C94 C97 1.531(3) .
C94 C96 1.537(4) .
C94 C95 1.526(3) .
C80 H80A 0.9600 .
C80 H80B 0.9600 .
C80 H80C 0.9600 .
C87 H87A 0.9600 .
C87 H87B 0.9600 .
C87 H87C 0.9600 .
C88 H88A 0.9600 .
C88 H88B 0.9600 .
C88 H88C 0.9600 .
C76 H76A 0.9600 .
C76 H76B 0.9600 .
C76 H76C 0.9600 .
C81 H81A 0.9600 .
C81 H81B 0.9600 .
C81 H81C 0.9600 .
C97 H97A 0.9600 .
C97 H97B 0.9600 .
C97 H97C 0.9600 .
C104 H10D 0.9600 .
C104 H10E 0.9600 .
C104 H10F 0.9600 .
C77 H77A 0.9600 .
C77 H77B 0.9600 .
C77 H77C 0.9600 .
C96 H96A 0.9600 .
C96 H96B 0.9600 .
C96 H96C 0.9600 .
C95 H95A 0.9600 .
C95 H95B 0.9600 .
C95 H95C 0.9600 .
C89 H89A 0.9600 .
C89 H89B 0.9600 .
C89 H89C 0.9600 .
C103 H10G 0.9600 .
C103 H10H 0.9600 .
C103 H10I 0.9600 .
C101 H10J 0.9600 .
C101 H10K 0.9600 .
C101 H10L 0.9600 .
C100 H10M 0.9600 .
C100 H10N 0.9600 .
C100 H10O 0.9600 .
C78 H78A 0.9600 .
C78 H78B 0.9600 .
C78 H78C 0.9600 .
C99 H99A 0.9600 .
C99 H99B 0.9600 .
C99 H99C 0.9600 .
O4 C79A 1.446(4) .
O4 C79B 1.278(6) .
C79A H79A 0.9600 .
C79A H79B 0.9600 .
C79A H79C 0.9600 .
C79B H79D 0.9600 .
C79B H79E 0.9600 .
C79B H79F 0.9600 .

loop_
_smtbx_masks_void_nr
_smtbx_masks_void_average_x
_smtbx_masks_void_average_y
_smtbx_masks_void_average_z
_smtbx_masks_void_volume
_smtbx_masks_void_count_electrons
1 -0.615 0.086 -0.086 2713.5 778.9
2 -0.992 -0.544 -0.544 2713.5 778.9
